data_1512918
loop_
_publ_author_name
'Timothy J. Boyle'
'Pratt, III, Harry D.'
'Todd M. Alam'
'Mark A. Rodriguez'
'Paul G. Clem'

_publ_contact_author_address '1001 University Blvd, Albuquerque, NM 87106'
_publ_contact_author_email tjboyle@sandia.gov
_publ_contact_author_fax '(505) 272-7336'
_publ_contact_author_name 'Timothy J. Boyle'
_publ_section_title
;
 Synthesis and characterization of solvated trifluoroacetate alkaline
 earth derivatives
;
_journal_issue 17
_journal_name_full Polyhedron
_journal_page_first 5095
_journal_page_last 5103
_journal_paper_doi 10.1016/j.poly.2007.07.009
_journal_volume 26
_journal_year 2007
_chemical_formula_moiety 'C11 H7 Ba F9 N O6, C5 H5 N'
_chemical_formula_sum 'C16 H11 Ba F9 N2 O6'
_chemical_formula_weight 635.61
_chemical_name_common (4)Ba(TFA)2(H-TFA)py
_chemical_name_systematic
; 
 ? 
;
_space_group_IT_number 14
_symmetry_cell_setting monoclinic
_symmetry_space_group_name_Hall '-P 2ybc'
_symmetry_space_group_name_H-M 'P 1 21/c 1'
_atom_sites_solution_hydrogens geom
_atom_sites_solution_primary direct
_atom_sites_solution_secondary difmap
_audit_creation_method SHELXL-97
_cell_angle_alpha 90.00
_cell_angle_beta 102.418(3)
_cell_angle_gamma 90.00
_cell_formula_units_Z 4
_cell_length_a 13.177(3)
_cell_length_b 19.169(4)
_cell_length_c 8.5978(17)
_cell_measurement_reflns_used 2333
_cell_measurement_temperature 203(2)
_cell_measurement_theta_max 22.02
_cell_measurement_theta_min 2.81
_cell_volume 2120.9(8)
_computing_cell_refinement 'Bruker SMART'
_computing_data_collection 'Bruker SMART'
_computing_data_reduction 'Bruker SAINT'
_computing_molecular_graphics 'Bruker SHELXTL'
_computing_publication_material 'Bruker SHELXTL'
_computing_structure_refinement 'SHELXL-97 (Sheldrick, 1997)'
_computing_structure_solution 'SHELXS-97 (Sheldrick, 1990)'
_diffrn_ambient_temperature 203(2)
_diffrn_measured_fraction_theta_full 0.995
_diffrn_measured_fraction_theta_max 0.995
_diffrn_measurement_device_type 'CCD area detector'
_diffrn_measurement_method 'phi and omega scans'
_diffrn_radiation_monochromator graphite
_diffrn_radiation_source 'fine-focus sealed tube'
_diffrn_radiation_type MoK\a
_diffrn_radiation_wavelength 0.71073
_diffrn_reflns_av_R_equivalents 0.0555
_diffrn_reflns_av_sigmaI/netI 0.0537
_diffrn_reflns_limit_h_max 15
_diffrn_reflns_limit_h_min -15
_diffrn_reflns_limit_k_max 22
_diffrn_reflns_limit_k_min -22
_diffrn_reflns_limit_l_max 10
_diffrn_reflns_limit_l_min -10
_diffrn_reflns_number 15039
_diffrn_reflns_theta_full 25.25
_diffrn_reflns_theta_max 25.25
_diffrn_reflns_theta_min 1.58
_exptl_absorpt_coefficient_mu 1.988
_exptl_absorpt_correction_T_max 0.83
_exptl_absorpt_correction_T_min 0.49
_exptl_absorpt_correction_type empirical
_exptl_absorpt_process_details SADABS
_exptl_crystal_colour colorless
_exptl_crystal_density_diffrn 1.991
_exptl_crystal_density_meas ?
_exptl_crystal_density_method 'not measured'
_exptl_crystal_description irregular
_exptl_crystal_F_000 1224
_exptl_crystal_size_max 0.50
_exptl_crystal_size_mid 0.30
_exptl_crystal_size_min 0.10
_refine_diff_density_max 0.767
_refine_diff_density_min -0.742
_refine_diff_density_rms 0.117
_refine_ls_extinction_method none
_refine_ls_goodness_of_fit_ref 1.075
_refine_ls_hydrogen_treatment mixed
_refine_ls_matrix_type full
_refine_ls_number_parameters 311
_refine_ls_number_reflns 3824
_refine_ls_number_restraints 0
_refine_ls_restrained_S_all 1.075
_refine_ls_R_factor_all 0.0549
_refine_ls_R_factor_gt 0.0395
_refine_ls_shift/su_max 0.000
_refine_ls_shift/su_mean 0.000
_refine_ls_structure_factor_coef Fsqd
_refine_ls_weighting_details 'calc w=1/[\s^2^(Fo^2^)+(0.0364P)^2^+0.0000P] where P=(Fo^2^+2Fc^2^)/3'
_refine_ls_weighting_scheme calc
_refine_ls_wR_factor_gt 0.0767
_refine_ls_wR_factor_ref 0.0824
_reflns_number_gt 3127
_reflns_number_total 3824
_reflns_threshold_expression >2sigma(I)
_cod_data_source_file 2007-5095.cif
_cod_data_source_block sep072ss
_cod_depositor_comments
;
The following automatic conversions were performed:

'_symmetry_cell_setting' value 'Monoclinic' changed to 'monoclinic'
according to the built-in table from CIF Core dictionary named
'cif_core.dic' version 2.4.1 from 2010-06-29.

Automatic conversion script
Id: cif_fix_values 1891 2012-01-12 08:04:46Z andrius 

The following automatic conversions were performed:

'_exptl_crystal_density_meas' value 'not_measured' was changed to '?'
- the value is perceived as not measured.

Automatic conversion script
Id: cif_fix_values 3008 2015-01-20 13:52:24Z robertas 
;
_cod_original_cell_volume 2120.9(7)
_cod_original_sg_symbol_H-M P2(1)/c
_cod_database_code 1512918

loop_
_symmetry_equiv_pos_as_xyz
'x, y, z'
'-x, y+1/2, -z+1/2'
'-x, -y, -z'
'x, -y-1/2, z-1/2'

loop_
_atom_site_label
_atom_site_type_symbol
_atom_site_fract_x
_atom_site_fract_y
_atom_site_fract_z
_atom_site_U_iso_or_equiv
_atom_site_adp_type
_atom_site_occupancy
_atom_site_symmetry_multiplicity
_atom_site_calc_flag
_atom_site_refinement_flags
Ba1 Ba 0.22149(2) 0.226072(15) 0.40731(3) 0.01961(10) Uani 1 1 d .
O1 O 0.3628(3) 0.24461(19) 0.7239(4) 0.0303(8) Uani 1 1 d .
O2 O 0.4025(3) 0.1539(2) 0.5862(4) 0.0377(9) Uani 1 1 d .
O3 O 0.1654(3) 0.09483(18) 0.5379(4) 0.0313(9) Uani 1 1 d .
O4 O 0.1202(3) 0.18664(18) 0.6657(4) 0.0282(8) Uani 1 1 d .
O5 O 0.1891(3) 0.15995(17) 0.1111(4) 0.0286(8) Uani 1 1 d .
O6 O 0.2839(3) 0.12354(19) -0.0600(4) 0.0374(9) Uani 1 1 d .
F1 F 0.5346(3) 0.11136(19) 0.8534(5) 0.0696(12) Uani 1 1 d .
F2 F 0.5948(2) 0.2100(2) 0.8038(4) 0.0653(11) Uani 1 1 d .
F3 F 0.5035(3) 0.2016(2) 0.9776(4) 0.0600(11) Uani 1 1 d .
F4 F 0.0862(3) 0.0162(2) 0.7427(5) 0.0834(14) Uani 1 1 d .
F5 F -0.0412(3) 0.0648(2) 0.5928(4) 0.0800(14) Uani 1 1 d .
F6 F 0.0182(3) 0.1031(2) 0.8254(5) 0.0764(13) Uani 1 1 d .
F7 F 0.1663(3) 0.01741(18) 0.1552(4) 0.0565(10) Uani 1 1 d .
F8 F 0.3107(3) 0.05550(19) 0.2911(4) 0.0604(10) Uani 1 1 d .
F9 F 0.3066(3) -0.00108(17) 0.0754(4) 0.0575(10) Uani 1 1 d .
N1 N 0.0001(3) 0.1920(2) 0.3065(5) 0.0311(10) Uani 1 1 d .
N2 N 0.7150(4) 0.0198(3) 0.4120(6) 0.0403(12) Uani 1 1 d .
C1 C 0.4158(4) 0.1932(3) 0.7022(6) 0.0258(12) Uani 1 1 d .
C2 C 0.5109(4) 0.1786(3) 0.8361(6) 0.0345(13) Uani 1 1 d .
C3 C 0.1177(4) 0.1241(3) 0.6292(6) 0.0240(11) Uani 1 1 d .
C4 C 0.0441(4) 0.0769(3) 0.6981(7) 0.0352(13) Uani 1 1 d .
C5 C 0.2411(4) 0.1164(3) 0.0535(6) 0.0247(12) Uani 1 1 d .
C6 C 0.2556(4) 0.0463(3) 0.1403(6) 0.0350(13) Uani 1 1 d .
C7 C -0.0659(4) 0.2357(3) 0.3546(7) 0.0423(15) Uani 1 1 d .
H7 H -0.0383 0.2698 0.4306 0.051 Uiso 1 1 calc R
C8 C -0.1714(5) 0.2337(4) 0.2995(8) 0.061(2) Uani 1 1 d .
H8 H -0.2146 0.2659 0.3362 0.073 Uiso 1 1 calc R
C9 C -0.2127(4) 0.1840(4) 0.1905(8) 0.0533(18) Uani 1 1 d .
H9 H -0.2848 0.1814 0.1504 0.064 Uiso 1 1 calc R
C10 C -0.1474(5) 0.1384(3) 0.1413(7) 0.0498(17) Uani 1 1 d .
H10 H -0.1736 0.1035 0.0667 0.060 Uiso 1 1 calc R
C11 C -0.0421(4) 0.1439(3) 0.2022(7) 0.0401(14) Uani 1 1 d .
H11 H 0.0022 0.1118 0.1677 0.048 Uiso 1 1 calc R
C12 C 0.7105(5) 0.0756(3) 0.5038(7) 0.0451(16) Uani 1 1 d .
H12 H 0.7630 0.0834 0.5951 0.054 Uiso 1 1 calc R
C13 C 0.6298(5) 0.1206(3) 0.4646(7) 0.0460(16) Uani 1 1 d .
H13 H 0.6263 0.1599 0.5287 0.055 Uiso 1 1 calc R
C14 C 0.5537(5) 0.1091(3) 0.3323(8) 0.0475(16) Uani 1 1 d .
H14 H 0.4970 0.1399 0.3058 0.057 Uiso 1 1 calc R
C15 C 0.5607(5) 0.0520(3) 0.2377(7) 0.0495(16) Uani 1 1 d .
H15 H 0.5096 0.0440 0.1447 0.059 Uiso 1 1 calc R
C16 C 0.6430(5) 0.0067(3) 0.2807(8) 0.0473(16) Uani 1 1 d .
H16 H 0.6484 -0.0329 0.2185 0.057 Uiso 1 1 calc R
H1 H 0.761(4) -0.017(3) 0.439(6) 0.042(17) Uiso 1 1 d .

loop_
_atom_site_aniso_label
_atom_site_aniso_U_11
_atom_site_aniso_U_22
_atom_site_aniso_U_33
_atom_site_aniso_U_23
_atom_site_aniso_U_13
_atom_site_aniso_U_12
Ba1 0.01882(16) 0.02241(17) 0.01791(16) 0.00023(13) 0.00464(11) -0.00028(14)
O1 0.0270(19) 0.037(2) 0.031(2) 0.0076(17) 0.0155(16) 0.0061(17)
O2 0.035(2) 0.043(2) 0.032(2) -0.0069(19) 0.0006(17) 0.0069(18)
O3 0.036(2) 0.028(2) 0.031(2) 0.0001(17) 0.0109(17) 0.0055(17)
O4 0.032(2) 0.025(2) 0.028(2) -0.0023(16) 0.0065(16) -0.0028(17)
O5 0.0309(19) 0.026(2) 0.031(2) -0.0077(16) 0.0097(16) -0.0019(16)
O6 0.049(2) 0.039(2) 0.030(2) 0.0028(18) 0.0204(19) 0.0041(19)
F1 0.070(3) 0.045(2) 0.075(3) 0.000(2) -0.027(2) 0.021(2)
F2 0.0259(18) 0.100(3) 0.066(3) 0.002(2) 0.0014(17) -0.0155(19)
F3 0.052(2) 0.092(3) 0.0311(19) -0.0076(19) -0.0018(16) 0.020(2)
F4 0.090(3) 0.049(3) 0.122(4) 0.037(3) 0.048(3) 0.000(2)
F5 0.047(2) 0.124(4) 0.064(3) 0.006(3) 0.000(2) -0.051(2)
F6 0.106(3) 0.076(3) 0.067(3) -0.023(2) 0.063(3) -0.043(3)
F7 0.048(2) 0.044(2) 0.082(3) 0.0147(19) 0.0231(19) -0.0088(17)
F8 0.076(3) 0.063(3) 0.036(2) 0.0177(18) -0.0026(18) -0.004(2)
F9 0.072(3) 0.032(2) 0.073(3) 0.0035(18) 0.028(2) 0.0221(18)
N1 0.024(2) 0.035(3) 0.034(3) 0.004(2) 0.005(2) -0.002(2)
N2 0.050(3) 0.035(3) 0.043(3) 0.013(3) 0.024(3) 0.015(3)
C1 0.018(3) 0.029(3) 0.032(3) 0.007(2) 0.010(2) -0.002(2)
C2 0.027(3) 0.044(4) 0.031(3) -0.002(3) 0.001(2) 0.004(3)
C3 0.021(3) 0.026(3) 0.022(3) 0.002(2) -0.002(2) -0.005(2)
C4 0.035(3) 0.034(3) 0.039(3) -0.004(3) 0.014(3) -0.010(3)
C5 0.023(3) 0.021(3) 0.027(3) -0.003(2) -0.002(2) -0.008(2)
C6 0.037(3) 0.036(3) 0.032(3) 0.005(3) 0.007(3) -0.002(3)
C7 0.034(3) 0.048(4) 0.043(4) -0.014(3) 0.004(3) 0.003(3)
C8 0.033(4) 0.083(6) 0.068(5) -0.011(4) 0.016(3) 0.011(4)
C9 0.022(3) 0.075(5) 0.059(4) 0.010(4) -0.001(3) -0.007(3)
C10 0.048(4) 0.048(4) 0.046(4) 0.000(3) -0.004(3) -0.024(3)
C11 0.039(3) 0.031(3) 0.051(4) -0.002(3) 0.013(3) -0.001(3)
C12 0.056(4) 0.043(4) 0.038(4) 0.006(3) 0.015(3) 0.008(3)
C13 0.054(4) 0.039(4) 0.053(4) -0.003(3) 0.028(3) 0.014(3)
C14 0.038(4) 0.040(4) 0.069(5) 0.010(3) 0.019(3) 0.013(3)
C15 0.040(4) 0.053(4) 0.055(4) 0.000(3) 0.007(3) 0.000(3)
C16 0.056(4) 0.032(4) 0.061(4) -0.009(3) 0.029(4) -0.005(3)

loop_
_atom_type_symbol
_atom_type_description
_atom_type_scat_dispersion_real
_atom_type_scat_dispersion_imag
_atom_type_scat_source
C C 0.0033 0.0016 'International Tables Vol C Tables 4.2.6.8 and 6.1.1.4'
N N 0.0061 0.0033 'International Tables Vol C Tables 4.2.6.8 and 6.1.1.4'
H H 0.0000 0.0000 'International Tables Vol C Tables 4.2.6.8 and 6.1.1.4'
F F 0.0171 0.0103 'International Tables Vol C Tables 4.2.6.8 and 6.1.1.4'
O O 0.0106 0.0060 'International Tables Vol C Tables 4.2.6.8 and 6.1.1.4'
Ba Ba -0.3244 2.2819 'International Tables Vol C Tables 4.2.6.8 and 6.1.1.4'

loop_
_geom_angle_atom_site_label_1
_geom_angle_atom_site_label_2
_geom_angle_atom_site_label_3
_geom_angle
_geom_angle_site_symmetry_1
_geom_angle_site_symmetry_3
O1 Ba1 O4 73.92(10) 4_565 4_565
O1 Ba1 O5 63.81(10) 4_565 .
O4 Ba1 O5 68.71(10) 4_565 .
O1 Ba1 O5 113.61(10) 4_565 4_566
O4 Ba1 O5 83.58(9) 4_565 4_566
O5 Ba1 O5 151.93(10) . 4_566
O1 Ba1 O2 79.62(10) 4_565 .
O4 Ba1 O2 153.35(10) 4_565 .
O5 Ba1 O2 102.37(10) . .
O5 Ba1 O2 104.53(10) 4_566 .
O1 Ba1 O3 131.14(10) 4_565 .
O4 Ba1 O3 133.45(10) 4_565 .
O5 Ba1 O3 87.59(10) . .
O5 Ba1 O3 109.65(10) 4_566 .
O2 Ba1 O3 68.38(10) . .
O1 Ba1 O4 164.93(10) 4_565 .
O4 Ba1 O4 119.97(11) 4_565 .
O5 Ba1 O4 124.73(9) . .
O5 Ba1 O4 65.42(9) 4_566 .
O2 Ba1 O4 86.07(10) . .
O3 Ba1 O4 44.73(9) . .
O1 Ba1 N1 129.09(11) 4_565 .
O4 Ba1 N1 68.00(11) 4_565 .
O5 Ba1 N1 71.49(11) . .
O5 Ba1 N1 94.62(11) 4_566 .
O2 Ba1 N1 134.74(11) . .
O3 Ba1 N1 66.60(11) . .
O4 Ba1 N1 65.15(10) . .
O1 Ba1 O1 97.65(10) 4_565 .
O4 Ba1 O1 136.01(10) 4_565 .
O5 Ba1 O1 146.33(10) . .
O5 Ba1 O1 59.92(9) 4_566 .
O2 Ba1 O1 44.61(10) . .
O3 Ba1 O1 84.90(9) . .
O4 Ba1 O1 68.50(9) . .
N1 Ba1 O1 133.24(10) . .
O1 Ba1 O6 69.53(10) 4_565 4_566
O4 Ba1 O6 64.41(10) 4_565 4_566
O5 Ba1 O6 120.49(10) . 4_566
O5 Ba1 O6 44.63(9) 4_566 4_566
O2 Ba1 O6 103.38(11) . 4_566
O3 Ba1 O6 151.90(9) . 4_566
O4 Ba1 O6 109.77(9) . 4_566
N1 Ba1 O6 118.55(11) . 4_566
O1 Ba1 O6 72.14(10) . 4_566
O1 Ba1 C5 91.42(12) 4_565 4_566
O4 Ba1 C5 73.48(11) 4_565 4_566
O5 Ba1 C5 139.09(11) . 4_566
O5 Ba1 C5 22.38(10) 4_566 4_566
O2 Ba1 C5 104.45(11) . 4_566
O3 Ba1 C5 131.04(11) . 4_566
O4 Ba1 C5 87.57(11) . 4_566
N1 Ba1 C5 108.15(12) . 4_566
O1 Ba1 C5 63.49(11) . 4_566
O6 Ba1 C5 22.27(10) 4_566 4_566
O1 Ba1 Ba1 41.64(7) 4_565 4_565
O4 Ba1 Ba1 40.84(7) 4_565 4_565
O5 Ba1 Ba1 40.13(7) . 4_565
O5 Ba1 Ba1 117.80(7) 4_566 4_565
O2 Ba1 Ba1 116.48(7) . 4_565
O3 Ba1 Ba1 127.61(7) . 4_565
O4 Ba1 Ba1 153.16(6) . 4_565
N1 Ba1 Ba1 88.09(8) . 4_565
O1 Ba1 Ba1 137.69(6) . 4_565
O6 Ba1 Ba1 80.40(7) 4_566 4_565
C5 Ba1 Ba1 99.63(9) 4_566 4_565
C1 O1 Ba1 136.1(3) . 4_566
C1 O1 Ba1 91.7(3) . .
Ba1 O1 Ba1 100.49(10) 4_566 .
C1 O2 Ba1 95.5(3) . .
C3 O3 Ba1 93.4(3) . .
C3 O4 Ba1 139.1(3) . 4_566
C3 O4 Ba1 92.8(3) . .
Ba1 O4 Ba1 100.84(10) 4_566 .
C5 O5 Ba1 132.6(3) . .
C5 O5 Ba1 95.7(3) . 4_565
Ba1 O5 Ba1 101.32(10) . 4_565
C5 O6 Ba1 91.0(3) . 4_565
C11 N1 C7 116.1(5) . .
C11 N1 Ba1 127.0(4) . .
C7 N1 Ba1 116.2(4) . .
C16 N2 C12 122.5(5) . .
C16 N2 H1 112(3) . .
C12 N2 H1 125(3) . .
O2 C1 O1 128.2(5) . .
O2 C1 C2 116.6(5) . .
O1 C1 C2 115.2(5) . .
F3 C2 F1 106.5(5) . .
F3 C2 F2 105.6(4) . .
F1 C2 F2 106.0(5) . .
F3 C2 C1 114.9(4) . .
F1 C2 C1 113.3(5) . .
F2 C2 C1 109.9(4) . .
O4 C3 O3 127.5(5) . .
O4 C3 C4 117.2(5) . .
O3 C3 C4 115.2(5) . .
F5 C4 F4 107.0(5) . .
F5 C4 F6 107.9(5) . .
F4 C4 F6 105.4(5) . .
F5 C4 C3 111.0(5) . .
F4 C4 C3 111.9(5) . .
F6 C4 C3 113.3(5) . .
O6 C5 O5 128.5(5) . .
O6 C5 C6 116.8(5) . .
O5 C5 C6 114.6(4) . .
O6 C5 Ba1 66.7(3) . 4_565
O5 C5 Ba1 61.9(3) . 4_565
C6 C5 Ba1 173.5(3) . 4_565
F9 C6 F7 107.1(5) . .
F9 C6 F8 106.1(5) . .
F7 C6 F8 105.4(4) . .
F9 C6 C5 114.8(4) . .
F7 C6 C5 113.1(4) . .
F8 C6 C5 109.8(5) . .
N1 C7 C8 123.8(6) . .
N1 C7 H7 118.1 . .
C8 C7 H7 118.1 . .
C9 C8 C7 118.8(6) . .
C9 C8 H8 120.6 . .
C7 C8 H8 120.6 . .
C10 C9 C8 118.6(6) . .
C10 C9 H9 120.7 . .
C8 C9 H9 120.7 . .
C9 C10 C11 119.1(6) . .
C9 C10 H10 120.5 . .
C11 C10 H10 120.5 . .
N1 C11 C10 123.6(6) . .
N1 C11 H11 118.2 . .
C10 C11 H11 118.2 . .
N2 C12 C13 119.6(6) . .
N2 C12 H12 120.2 . .
C13 C12 H12 120.2 . .
C12 C13 C14 120.1(6) . .
C12 C13 H13 119.9 . .
C14 C13 H13 119.9 . .
C13 C14 C15 119.3(6) . .
C13 C14 H14 120.3 . .
C15 C14 H14 120.3 . .
C16 C15 C14 119.4(6) . .
C16 C15 H15 120.3 . .
C14 C15 H15 120.3 . .
N2 C16 C15 119.0(6) . .
N2 C16 H16 120.5 . .
C15 C16 H16 120.5 . .

loop_
_geom_bond_atom_site_label_1
_geom_bond_atom_site_label_2
_geom_bond_distance
_geom_bond_site_symmetry_2
Ba1 O1 2.744(3) 4_565
Ba1 O4 2.775(3) 4_565
Ba1 O5 2.794(3) .
Ba1 O5 2.889(3) 4_566
Ba1 O2 2.897(3) .
Ba1 O3 2.914(3) .
Ba1 O4 2.926(3) .
Ba1 N1 2.933(4) .
Ba1 O1 2.970(3) .
Ba1 O6 2.994(4) 4_566
Ba1 C5 3.259(5) 4_566
Ba1 Ba1 4.3957(8) 4_565
O1 C1 1.245(6) .
O1 Ba1 2.744(3) 4_566
O2 C1 1.231(6) .
O3 C3 1.240(6) .
O4 C3 1.239(6) .
O4 Ba1 2.775(3) 4_566
O5 C5 1.247(6) .
O5 Ba1 2.889(3) 4_565
O6 C5 1.236(6) .
O6 Ba1 2.994(4) 4_565
F1 C2 1.327(6) .
F2 C2 1.339(6) .
F3 C2 1.318(6) .
F4 C4 1.310(6) .
F5 C4 1.304(6) .
F6 C4 1.314(6) .
F7 C6 1.331(6) .
F8 C6 1.354(6) .
F9 C6 1.323(6) .
N1 C11 1.322(6) .
N1 C7 1.334(7) .
N2 C16 1.333(7) .
N2 C12 1.337(7) .
N2 H1 0.92(5) .
C1 C2 1.534(7) .
C3 C4 1.535(7) .
C5 C6 1.529(7) .
C5 Ba1 3.259(5) 4_565
C7 C8 1.369(8) .
C7 H7 0.9400 .
C8 C9 1.364(9) .
C8 H8 0.9400 .
C9 C10 1.356(9) .
C9 H9 0.9400 .
C10 C11 1.378(8) .
C10 H10 0.9400 .
C11 H11 0.9400 .
C12 C13 1.356(8) .
C12 H12 0.9400 .
C13 C14 1.363(8) .
C13 H13 0.9400 .
C14 C15 1.380(8) .
C14 H14 0.9400 .
C15 C16 1.377(8) .
C15 H15 0.9400 .
C16 H16 0.9400 .

loop_
_geom_hbond_atom_site_label_D
_geom_hbond_atom_site_label_H
_geom_hbond_atom_site_label_A
_geom_hbond_distance_DH
_geom_hbond_distance_HA
_geom_hbond_distance_DA
_geom_hbond_angle_DHA
_geom_hbond_site_symmetry_A
N2 H1 O3 0.92(5) 1.77(6) 2.685(6) 170(5) 3_656
